data_7003053
loop_
_publ_author_name
'Singh, Akhilesh Kumar'
'Mukherjee, Rabindranath'

_publ_section_title
;
 Cobalt(ii) and cobalt(iii) complexes of thioether-containing
 hexadentate pyrazine amide ligands: C--S bond cleavage and
 cyclometallation reaction
;
_journal_issue 2
_journal_name_full 'Dalton Transactions'
_journal_page_first 260
_journal_page_last 270
_journal_paper_doi 10.1039/b709901k
_journal_year 2008
_chemical_formula_moiety 'C25 H20 Cl Co N6 O6 S2'
_chemical_formula_sum 'C25 H20 Cl Co N6 O6 S2'
_chemical_formula_weight 658.97
_chemical_name_systematic
;
?
;
_space_group_IT_number 2
_symmetry_space_group_name_Hall '-P 1'
_symmetry_space_group_name_H-M 'P -1'
_atom_sites_solution_hydrogens geom
_atom_sites_solution_primary direct
_atom_sites_solution_secondary difmap
_audit_creation_method SHELXL-97
_cell_angle_alpha 96.003(5)
_cell_angle_beta 95.062(5)
_cell_angle_gamma 103.491(5)
_cell_formula_units_Z 2
_cell_length_a 8.363(5)
_cell_length_b 10.980(5)
_cell_length_c 15.046(5)
_cell_measurement_temperature 100(2)
_cell_volume 1327.0(11)
_computing_structure_refinement 'SHELXL-97 (Sheldrick, 1997)'
_diffrn_ambient_temperature 100(2)
_diffrn_measured_fraction_theta_full 0.956
_diffrn_measured_fraction_theta_max 0.956
_diffrn_measurement_device_type 'CCD area detector'
_diffrn_measurement_method 'phi and omega scans'
_diffrn_radiation_monochromator graphite
_diffrn_radiation_source 'fine-focus sealed tube'
_diffrn_radiation_type MoK\a
_diffrn_radiation_wavelength 0.71069
_diffrn_reflns_av_R_equivalents 0.0487
_diffrn_reflns_av_sigmaI/netI 0.1292
_diffrn_reflns_limit_h_max 7
_diffrn_reflns_limit_h_min -11
_diffrn_reflns_limit_k_max 14
_diffrn_reflns_limit_k_min -13
_diffrn_reflns_limit_l_max 19
_diffrn_reflns_limit_l_min -19
_diffrn_reflns_number 8907
_diffrn_reflns_theta_full 28.32
_diffrn_reflns_theta_max 28.32
_diffrn_reflns_theta_min 2.21
_exptl_absorpt_coefficient_mu 0.959
_exptl_absorpt_correction_T_max 0.8313
_exptl_absorpt_correction_T_min 0.7618
_exptl_absorpt_correction_type none
_exptl_absorpt_process_details Empirical
_exptl_crystal_colour Brown
_exptl_crystal_density_diffrn 1.649
_exptl_crystal_density_method 'not measured'
_exptl_crystal_description Block
_exptl_crystal_F_000 672
_exptl_crystal_size_max 0.30
_exptl_crystal_size_mid 0.20
_exptl_crystal_size_min 0.20
_refine_diff_density_max 1.005
_refine_diff_density_min -1.470
_refine_diff_density_rms 0.182
_refine_ls_extinction_method none
_refine_ls_goodness_of_fit_ref 1.055
_refine_ls_hydrogen_treatment constr
_refine_ls_matrix_type full
_refine_ls_number_parameters 358
_refine_ls_number_reflns 6337
_refine_ls_number_restraints 0
_refine_ls_restrained_S_all 1.055
_refine_ls_R_factor_all 0.1475
_refine_ls_R_factor_gt 0.0921
_refine_ls_shift/su_max 0.000
_refine_ls_shift/su_mean 0.000
_refine_ls_structure_factor_coef Fsqd
_refine_ls_weighting_details 'calc w=1/[\s^2^(Fo^2^)+(0.0706P)^2^+8.8755P] where P=(Fo^2^+2Fc^2^)/3'
_refine_ls_weighting_scheme calc
_refine_ls_wR_factor_gt 0.1817
_refine_ls_wR_factor_ref 0.2238
_reflns_number_gt 4081
_reflns_number_total 6337
_reflns_threshold_expression >2sigma(I)
_cod_data_source_file b709901k.txt
_cod_data_source_block 16jancm
_cod_depositor_comments
;
The following automatic conversions were performed:
'_refine_ls_hydrogen_treatment' value 'Constr' changed to 'constr'
according to '/home/saulius/struct/CIF-dictionaries/cif_core.dic'
dictionary named 'cif_core.dic' version 2.4.1 from 2010-06-29.

Automatic conversion script
Id: cif_fix_enum 1527 2010-12-29 10:47:43Z saulius 
;
_cod_database_code 7003053

loop_
_symmetry_equiv_pos_as_xyz
'x, y, z'
'-x, -y, -z'

loop_
_atom_site_label
_atom_site_type_symbol
_atom_site_fract_x
_atom_site_fract_y
_atom_site_fract_z
_atom_site_U_iso_or_equiv
_atom_site_adp_type
_atom_site_occupancy
_atom_site_symmetry_multiplicity
_atom_site_calc_flag
_atom_site_refinement_flags
_atom_site_disorder_assembly
_atom_site_disorder_group
Co Co 0.01860(11) 0.38546(8) 0.25676(6) 0.0113(2) Uani 1 1 d . . .
S1 S 0.0742(2) 0.19946(15) 0.25764(11) 0.0159(4) Uani 1 1 d . . .
S2 S -0.2436(2) 0.33040(16) 0.28675(11) 0.0165(4) Uani 1 1 d . . .
Cl Cl 0.4125(2) 0.85467(17) 0.25590(12) 0.0270(4) Uani 1 1 d . . .
O1 O 0.1758(6) 0.5953(5) 0.4952(3) 0.0221(11) Uani 1 1 d . . .
O2 O 0.0298(7) 0.3559(6) -0.0098(3) 0.0392(15) Uani 1 1 d . . .
O3 O 0.3717(11) 0.9564(6) 0.2158(4) 0.067(3) Uani 1 1 d . . .
O4 O 0.5797(8) 0.8470(7) 0.2430(5) 0.059(2) Uani 1 1 d . . .
O5 O 0.4035(7) 0.8775(6) 0.3502(4) 0.0354(14) Uani 1 1 d . . .
O6 O 0.3000(7) 0.7402(5) 0.2169(4) 0.0325(14) Uani 1 1 d . . .
N1 N -0.0056(7) 0.5578(5) 0.2706(4) 0.0133(11) Uani 1 1 d . . .
N2 N -0.0228(8) 0.8044(6) 0.3146(4) 0.0247(14) Uani 1 1 d . . .
N3 N 0.1164(7) 0.4278(5) 0.3801(4) 0.0145(12) Uani 1 1 d . . .
N4 N -0.0643(7) 0.3478(5) 0.1307(4) 0.0181(13) Uani 1 1 d . . .
N5 N 0.2280(6) 0.4425(5) 0.2115(4) 0.0130(11) Uani 1 1 d . . .
N6 N 0.5057(8) 0.5303(6) 0.1249(4) 0.0260(14) Uani 1 1 d . . .
C1 C -0.0679(9) 0.6184(6) 0.2086(5) 0.0174(14) Uani 1 1 d . . .
H1 H -0.1062 0.5772 0.1492 0.021 Uiso 1 1 calc R . .
C2 C -0.0757(10) 0.7443(7) 0.2327(6) 0.0284(18) Uani 1 1 d . . .
H2 H -0.1202 0.7872 0.1887 0.034 Uiso 1 1 calc R . .
C3 C 0.0404(9) 0.7428(6) 0.3743(5) 0.0201(15) Uani 1 1 d . . .
H3 H 0.0827 0.7854 0.4329 0.024 Uiso 1 1 calc R . .
C4 C 0.0470(9) 0.6179(6) 0.3539(4) 0.0162(14) Uani 1 1 d . . .
C5 C 0.1187(9) 0.5452(7) 0.4181(4) 0.0180(10) Uani 1 1 d . . .
C6 C 0.1958(9) 0.3452(6) 0.4202(4) 0.0143(13) Uani 1 1 d . . .
C7 C 0.2841(9) 0.3658(7) 0.5063(5) 0.0203(15) Uani 1 1 d . . .
H7 H 0.2931 0.4424 0.5444 0.024 Uiso 1 1 calc R . .
C8 C 0.3584(9) 0.2741(7) 0.5358(5) 0.0250(17) Uani 1 1 d . . .
H8 H 0.4171 0.2885 0.5945 0.030 Uiso 1 1 calc R . .
C9 C 0.3482(9) 0.1619(7) 0.4810(5) 0.0242(16) Uani 1 1 d . . .
H9 H 0.3996 0.1003 0.5024 0.029 Uiso 1 1 calc R . .
C10 C 0.2643(9) 0.1395(7) 0.3959(5) 0.0215(15) Uani 1 1 d . . .
H10 H 0.2589 0.0635 0.3580 0.026 Uiso 1 1 calc R . .
C11 C 0.1876(9) 0.2291(7) 0.3660(5) 0.0185(15) Uani 1 1 d . . .
C12 C -0.1061(9) 0.0790(6) 0.2758(5) 0.0209(11) Uani 1 1 d . . .
H12A H -0.1892 0.0638 0.2222 0.025 Uiso 1 1 calc R . .
H12B H -0.0725 -0.0007 0.2816 0.025 Uiso 1 1 calc R . .
C13 C -0.1868(9) 0.1127(6) 0.3585(5) 0.0189(15) Uani 1 1 d . . .
H13A H -0.2439 0.0335 0.3799 0.023 Uiso 1 1 calc R . .
H13B H -0.0987 0.1589 0.4067 0.023 Uiso 1 1 calc R . .
C14 C -0.3087(9) 0.1913(6) 0.3443(5) 0.0209(11) Uani 1 1 d . . .
H14A H -0.3385 0.2197 0.4038 0.025 Uiso 1 1 calc R . .
H14B H -0.4106 0.1363 0.3094 0.025 Uiso 1 1 calc R . .
C15 C -0.3342(9) 0.2733(7) 0.1741(5) 0.0214(16) Uani 1 1 d . . .
C16 C -0.5055(9) 0.2190(7) 0.1566(5) 0.0254(17) Uani 1 1 d . . .
H16 H -0.5720 0.2068 0.2045 0.030 Uiso 1 1 calc R . .
C17 C -0.5743(10) 0.1841(9) 0.0688(6) 0.039(2) Uani 1 1 d . . .
H17 H -0.6896 0.1467 0.0558 0.046 Uiso 1 1 calc R . .
C18 C -0.4778(12) 0.2027(9) -0.0014(6) 0.043(2) Uani 1 1 d . . .
H18 H -0.5285 0.1777 -0.0617 0.051 Uiso 1 1 calc R . .
C19 C -0.3086(10) 0.2570(8) 0.0147(5) 0.0312(19) Uani 1 1 d . . .
H19 H -0.2438 0.2697 -0.0339 0.037 Uiso 1 1 calc R . .
C20 C -0.2349(9) 0.2928(7) 0.1048(5) 0.0207(15) Uani 1 1 d . . .
C21 C 0.0499(9) 0.3749(7) 0.0722(4) 0.0180(10) Uani 1 1 d . . .
C22 C 0.2162(8) 0.4324(6) 0.1220(4) 0.0167(14) Uani 1 1 d . . .
C23 C 0.3566(9) 0.4766(7) 0.0791(5) 0.0241(16) Uani 1 1 d . . .
H23 H 0.3457 0.4682 0.0152 0.029 Uiso 1 1 calc R . .
C24 C 0.5133(10) 0.5390(7) 0.2136(5) 0.0237(16) Uani 1 1 d . . .
H24 H 0.6168 0.5771 0.2482 0.028 Uiso 1 1 calc R . .
C25 C 0.3769(8) 0.4951(6) 0.2588(5) 0.0183(14) Uani 1 1 d . . .
H25 H 0.3890 0.5023 0.3227 0.022 Uiso 1 1 calc R . .

loop_
_atom_site_aniso_label
_atom_site_aniso_U_11
_atom_site_aniso_U_22
_atom_site_aniso_U_33
_atom_site_aniso_U_23
_atom_site_aniso_U_13
_atom_site_aniso_U_12
Co 0.0130(5) 0.0106(4) 0.0115(4) 0.0031(3) 0.0029(3) 0.0037(3)
S1 0.0207(9) 0.0138(8) 0.0145(8) 0.0035(6) 0.0026(7) 0.0060(7)
S2 0.0148(9) 0.0168(8) 0.0183(9) 0.0036(6) 0.0045(7) 0.0028(7)
Cl 0.0324(11) 0.0212(9) 0.0241(10) 0.0008(7) 0.0019(8) 0.0014(8)
O1 0.029(3) 0.019(3) 0.019(3) 0.004(2) 0.003(2) 0.006(2)
O2 0.030(3) 0.071(4) 0.014(3) 0.007(3) 0.007(2) 0.004(3)
O3 0.138(8) 0.023(3) 0.037(4) 0.015(3) -0.011(4) 0.018(4)
O4 0.030(4) 0.069(5) 0.059(5) -0.026(4) 0.016(3) -0.016(3)
O5 0.035(3) 0.054(4) 0.024(3) 0.008(3) 0.002(2) 0.025(3)
O6 0.025(3) 0.021(3) 0.047(4) -0.009(2) 0.003(3) 0.004(2)
N1 0.015(3) 0.005(3) 0.022(3) 0.006(2) 0.003(2) 0.004(2)
N2 0.028(4) 0.017(3) 0.029(4) 0.004(3) 0.000(3) 0.008(3)
N3 0.019(3) 0.012(3) 0.015(3) 0.005(2) 0.007(2) 0.005(2)
N4 0.022(3) 0.024(3) 0.013(3) 0.012(2) 0.006(2) 0.009(3)
N5 0.008(3) 0.020(3) 0.015(3) 0.006(2) 0.006(2) 0.008(2)
N6 0.024(4) 0.032(4) 0.027(4) 0.011(3) 0.014(3) 0.011(3)
C1 0.028(4) 0.013(3) 0.017(3) 0.006(3) 0.006(3) 0.011(3)
C2 0.026(4) 0.018(4) 0.046(5) 0.010(3) 0.003(4) 0.012(3)
C3 0.029(4) 0.011(3) 0.025(4) 0.004(3) 0.005(3) 0.013(3)
C4 0.020(4) 0.018(3) 0.013(3) 0.000(3) 0.006(3) 0.008(3)
C5 0.023(3) 0.022(3) 0.009(2) -0.0010(18) 0.0055(19) 0.007(2)
C6 0.024(4) 0.015(3) 0.005(3) 0.004(2) 0.003(3) 0.007(3)
C7 0.024(4) 0.022(4) 0.015(3) 0.000(3) 0.000(3) 0.009(3)
C8 0.023(4) 0.037(4) 0.019(4) 0.012(3) -0.001(3) 0.012(3)
C9 0.021(4) 0.023(4) 0.031(4) 0.012(3) 0.003(3) 0.007(3)
C10 0.025(4) 0.020(4) 0.024(4) 0.008(3) 0.005(3) 0.009(3)
C11 0.018(4) 0.024(4) 0.015(3) 0.003(3) 0.006(3) 0.009(3)
C12 0.018(3) 0.013(2) 0.024(3) 0.0018(19) 0.004(2) -0.0109(19)
C13 0.020(4) 0.018(3) 0.017(4) 0.008(3) 0.004(3) -0.001(3)
C14 0.018(3) 0.013(2) 0.024(3) 0.0018(19) 0.004(2) -0.0109(19)
C15 0.018(4) 0.033(4) 0.020(4) 0.011(3) 0.008(3) 0.013(3)
C16 0.019(4) 0.033(4) 0.023(4) 0.014(3) 0.001(3) -0.001(3)
C17 0.020(4) 0.052(6) 0.040(5) 0.011(4) -0.011(4) 0.006(4)
C18 0.038(5) 0.056(6) 0.025(5) 0.006(4) -0.008(4) -0.002(5)
C19 0.028(5) 0.047(5) 0.021(4) 0.003(3) 0.003(3) 0.014(4)
C20 0.014(4) 0.027(4) 0.020(4) 0.010(3) -0.002(3) 0.001(3)
C21 0.023(3) 0.022(3) 0.009(2) -0.0010(18) 0.0055(19) 0.007(2)
C22 0.015(3) 0.023(4) 0.011(3) 0.003(3) 0.002(3) 0.002(3)
C23 0.019(4) 0.033(4) 0.019(4) 0.000(3) 0.004(3) 0.004(3)
C24 0.021(4) 0.020(4) 0.031(4) 0.002(3) 0.001(3) 0.010(3)
C25 0.015(4) 0.022(4) 0.020(4) 0.002(3) 0.005(3) 0.006(3)

loop_
_atom_type_symbol
_atom_type_description
_atom_type_scat_dispersion_real
_atom_type_scat_dispersion_imag
_atom_type_scat_source
C C 0.0033 0.0016 'International Tables Vol C Tables 4.2.6.8 and 6.1.1.4'
H H 0.0000 0.0000 'International Tables Vol C Tables 4.2.6.8 and 6.1.1.4'
N N 0.0061 0.0033 'International Tables Vol C Tables 4.2.6.8 and 6.1.1.4'
O O 0.0106 0.0060 'International Tables Vol C Tables 4.2.6.8 and 6.1.1.4'
S S 0.1246 0.1234 'International Tables Vol C Tables 4.2.6.8 and 6.1.1.4'
Cl Cl 0.1484 0.1585 'International Tables Vol C Tables 4.2.6.8 and 6.1.1.4'
Co Co 0.3494 0.9721 'International Tables Vol C Tables 4.2.6.8 and 6.1.1.4'

loop_
_geom_angle_atom_site_label_1
_geom_angle_atom_site_label_2
_geom_angle_atom_site_label_3
_geom_angle
_geom_angle_site_symmetry_1
_geom_angle_site_symmetry_3
_geom_angle_publ_flag
N3 Co N5 92.7(2) . . ?
N3 Co N4 176.0(2) . . ?
N5 Co N4 83.3(2) . . ?
N3 Co N1 83.8(2) . . ?
N5 Co N1 89.7(2) . . ?
N4 Co N1 96.0(2) . . ?
N3 Co S1 88.47(17) . . ?
N5 Co S1 87.66(17) . . ?
N4 Co S1 91.54(18) . . ?
N1 Co S1 171.69(17) . . ?
N3 Co S2 96.16(18) . . ?
N5 Co S2 169.61(17) . . ?
N4 Co S2 87.80(18) . . ?
N1 Co S2 85.97(17) . . ?
S1 Co S2 97.93(7) . . ?
C11 S1 C12 100.7(3) . . ?
C11 S1 Co 97.3(2) . . ?
C12 S1 Co 111.7(3) . . ?
C15 S2 C14 102.1(3) . . ?
C15 S2 Co 96.8(2) . . ?
C14 S2 Co 118.7(3) . . ?
O6 Cl O3 109.2(4) . . ?
O6 Cl O5 111.1(4) . . ?
O3 Cl O5 107.9(4) . . ?
O6 Cl O4 109.3(4) . . ?
O3 Cl O4 111.1(5) . . ?
O5 Cl O4 108.2(4) . . ?
C1 N1 C4 119.3(6) . . ?
C1 N1 Co 127.9(5) . . ?
C4 N1 Co 112.9(4) . . ?
C2 N2 C3 117.8(6) . . ?
C5 N3 C6 124.6(6) . . ?
C5 N3 Co 115.2(4) . . ?
C6 N3 Co 119.8(4) . . ?
C21 N4 C20 124.4(6) . . ?
C21 N4 Co 116.1(5) . . ?
C20 N4 Co 119.5(4) . . ?
C22 N5 C25 118.5(6) . . ?
C22 N5 Co 113.3(4) . . ?
C25 N5 Co 128.1(5) . . ?
C24 N6 C23 116.0(7) . . ?
N1 C1 C2 119.0(7) . . ?
N2 C2 C1 122.0(7) . . ?
N2 C3 C4 122.0(7) . . ?
N1 C4 C3 119.9(6) . . ?
N1 C4 C5 115.9(6) . . ?
C3 C4 C5 124.0(6) . . ?
O1 C5 N3 127.8(6) . . ?
O1 C5 C4 120.1(6) . . ?
N3 C5 C4 112.1(6) . . ?
N3 C6 C7 127.1(6) . . ?
N3 C6 C11 115.5(6) . . ?
C7 C6 C11 117.4(6) . . ?
C8 C7 C6 120.0(7) . . ?
C9 C8 C7 121.1(7) . . ?
C10 C9 C8 120.3(7) . . ?
C9 C10 C11 119.3(7) . . ?
C10 C11 C6 122.0(6) . . ?
C10 C11 S1 119.7(5) . . ?
C6 C11 S1 118.4(5) . . ?
C13 C12 S1 114.2(5) . . ?
C14 C13 C12 115.0(6) . . ?
C13 C14 S2 117.0(5) . . ?
C20 C15 C16 121.6(7) . . ?
C20 C15 S2 118.6(6) . . ?
C16 C15 S2 119.6(5) . . ?
C17 C16 C15 118.5(7) . . ?
C16 C17 C18 121.0(8) . . ?
C17 C18 C19 121.3(8) . . ?
C18 C19 C20 118.7(8) . . ?
C15 C20 C19 119.0(7) . . ?
C15 C20 N4 116.5(6) . . ?
C19 C20 N4 124.6(7) . . ?
O2 C21 N4 128.5(7) . . ?
O2 C21 C22 121.2(6) . . ?
N4 C21 C22 110.3(6) . . ?
N5 C22 C23 120.1(6) . . ?
N5 C22 C21 116.9(6) . . ?
C23 C22 C21 123.0(6) . . ?
N6 C23 C22 122.5(7) . . ?
N6 C24 C25 123.3(7) . . ?
N5 C25 C24 119.6(7) . . ?

loop_
_geom_bond_atom_site_label_1
_geom_bond_atom_site_label_2
_geom_bond_distance
_geom_bond_site_symmetry_2
_geom_bond_publ_flag
Co N3 1.925(6) . ?
Co N5 1.927(5) . ?
Co N4 1.928(6) . ?
Co N1 1.942(5) . ?
Co S1 2.199(2) . ?
Co S2 2.234(2) . ?
S1 C11 1.771(7) . ?
S1 C12 1.821(7) . ?
S2 C15 1.780(8) . ?
S2 C14 1.831(7) . ?
Cl O6 1.416(5) . ?
Cl O3 1.418(6) . ?
Cl O5 1.426(6) . ?
Cl O4 1.449(7) . ?
O1 C5 1.234(8) . ?
O2 C21 1.220(8) . ?
N1 C1 1.338(8) . ?
N1 C4 1.339(8) . ?
N2 C2 1.322(10) . ?
N2 C3 1.325(9) . ?
N3 C5 1.349(8) . ?
N3 C6 1.397(8) . ?
N4 C21 1.359(9) . ?
N4 C20 1.415(9) . ?
N5 C22 1.333(8) . ?
N5 C25 1.347(8) . ?
N6 C24 1.323(10) . ?
N6 C23 1.341(9) . ?
C1 C2 1.410(9) . ?
C3 C4 1.389(9) . ?
C4 C5 1.487(9) . ?
C6 C7 1.402(9) . ?
C6 C11 1.424(9) . ?
C7 C8 1.391(10) . ?
C8 C9 1.391(10) . ?
C9 C10 1.373(10) . ?
C10 C11 1.384(9) . ?
C12 C13 1.519(10) . ?
C13 C14 1.497(10) . ?
C15 C20 1.394(10) . ?
C15 C16 1.407(10) . ?
C16 C17 1.371(11) . ?
C17 C18 1.389(13) . ?
C18 C19 1.390(12) . ?
C19 C20 1.415(10) . ?
C21 C22 1.484(9) . ?
C22 C23 1.401(10) . ?
C24 C25 1.395(10) . ?
